data_7156784
loop_
_publ_author_name
'Purnachandar, Dalovai'
'Suneel, Kanaparthy'
'Balasubramanian, Sridhar'
'Karunakar, Galla V.'

_publ_section_title
;
 Gold-carbene assisted formation of tetraarylmethane derivatives: double
 X-H activation by gold.
;
_journal_issue 19
_journal_name_full 'Organic &amp; biomolecular chemistry'
_journal_page_first 4856
_journal_page_last 4864
_journal_paper_doi 10.1039/c9ob00470j
_journal_volume 17
_journal_year 2019
_chemical_formula_moiety 'C40 H28 N2 O2, 0.605(C H4 O)'
_chemical_formula_sum 'C41 H32 N O3'
_chemical_formula_weight 586.67
_space_group_crystal_system monoclinic
_space_group_IT_number 15
_space_group_name_Hall '-C 2yc'
_space_group_name_H-M_alt 'C 1 2/c 1'
_symmetry_space_group_name_Hall '-C 2yc'
_symmetry_space_group_name_H-M 'C 1 2/c 1'
_atom_sites_solution_hydrogens mixed
_audit_creation_method SHELXL-2018/3
_audit_update_record
;
2018-06-28 deposited with the CCDC.    2019-04-18 downloaded from the CCDC.
;
_cell_angle_alpha 90
_cell_angle_beta 124.056(3)
_cell_angle_gamma 90
_cell_formula_units_Z 16
_cell_length_a 42.209(4)
_cell_length_b 10.8705(9)
_cell_length_c 32.818(3)
_cell_measurement_reflns_used 5744
_cell_measurement_temperature 294(2)
_cell_measurement_theta_max 22.40
_cell_measurement_theta_min 2.21
_cell_volume 12475(2)
_computing_cell_refinement 'SAINT (Bruker, 2001)'
_computing_data_collection 'SMART (Bruker, 2001)'
_computing_data_reduction 'SAINT (Bruker, 2001)'
_computing_molecular_graphics 'SHELXL2014 (Sheldrick, 2015)'
_computing_publication_material 'SHELXL2014 (Sheldrick, 2015)'
_computing_structure_refinement 'SHELXL-2014/7 (Sheldrick, 2015)'
_computing_structure_solution 'SHELXL-2014/7 (Sheldrick, 2015)'
_diffrn_ambient_temperature 294(2)
_diffrn_measured_fraction_theta_full 1.000
_diffrn_measured_fraction_theta_max 0.963
_diffrn_measurement_device_type 'Bruker SMART APEX CCD area-detector'
_diffrn_measurement_method \w
_diffrn_radiation_type MoK\a
_diffrn_radiation_wavelength 0.71073
_diffrn_reflns_av_R_equivalents 0.0446
_diffrn_reflns_av_unetI/netI 0.0413
_diffrn_reflns_Laue_measured_fraction_full 1.000
_diffrn_reflns_Laue_measured_fraction_max 0.963
_diffrn_reflns_limit_h_max 56
_diffrn_reflns_limit_h_min -56
_diffrn_reflns_limit_k_max 14
_diffrn_reflns_limit_k_min -14
_diffrn_reflns_limit_l_max 42
_diffrn_reflns_limit_l_min -41
_diffrn_reflns_number 71086
_diffrn_reflns_point_group_measured_fraction_full 1.000
_diffrn_reflns_point_group_measured_fraction_max 0.963
_diffrn_reflns_theta_full 25.242
_diffrn_reflns_theta_max 28.441
_diffrn_reflns_theta_min 1.498
_exptl_absorpt_coefficient_mu 0.078
_exptl_absorpt_correction_T_max 0.98
_exptl_absorpt_correction_T_min 0.96
_exptl_absorpt_correction_type multi-scan
_exptl_absorpt_process_details 'SADABS; Bruker,2001'
_exptl_crystal_colour colorless
_exptl_crystal_density_diffrn 1.249
_exptl_crystal_description block
_exptl_crystal_F_000 4944
_exptl_crystal_size_max 0.220
_exptl_crystal_size_mid 0.180
_exptl_crystal_size_min 0.090
_refine_diff_density_max 0.367
_refine_diff_density_min -0.277
_refine_diff_density_rms 0.041
_refine_ls_extinction_method none
_refine_ls_goodness_of_fit_ref 1.027
_refine_ls_hydrogen_treatment mixed
_refine_ls_matrix_type full
_refine_ls_number_parameters 850
_refine_ls_number_reflns 15149
_refine_ls_number_restraints 0
_refine_ls_restrained_S_all 1.027
_refine_ls_R_factor_all 0.1098
_refine_ls_R_factor_gt 0.0615
_refine_ls_shift/su_max 0.000
_refine_ls_shift/su_mean 0.000
_refine_ls_structure_factor_coef Fsqd
_refine_ls_weighting_details 'w=1/[\s^2^(Fo^2^)+(0.0805P)^2^+4.0688P] where P=(Fo^2^+2Fc^2^)/3'
_refine_ls_weighting_scheme calc
_refine_ls_wR_factor_gt 0.1504
_refine_ls_wR_factor_ref 0.1735
_reflns_Friedel_coverage 0.000
_reflns_number_gt 8899
_reflns_number_total 15149
_reflns_threshold_expression 'I > 2\s(I)'
_cod_data_source_file c9ob00470j2.cif
_cod_data_source_block BB84
_cod_depositor_comments 'Adding full bibliography for 7156784.cif.'
_cod_original_cell_volume 12475.3(19)
_cod_database_code 7156784
_shelx_shelxl_version_number 2018/3
_shelx_space_group_comment
;
The symmetry employed for this shelxl refinement is uniquely defined
by the following loop, which should always be used as a source of
symmetry information in preference to the above space-group names.
They are only intended as comments.
;
_shelx_estimated_absorpt_t_min 0.983
_shelx_estimated_absorpt_t_max 0.993

loop_
_space_group_symop_operation_xyz
'x, y, z'
'-x, y, -z+1/2'
'x+1/2, y+1/2, z'
'-x+1/2, y+1/2, -z+1/2'
'-x, -y, -z'
'x, -y, z-1/2'
'-x+1/2, -y+1/2, -z'
'x+1/2, -y+1/2, z-1/2'

loop_
_atom_site_label
_atom_site_type_symbol
_atom_site_fract_x
_atom_site_fract_y
_atom_site_fract_z
_atom_site_U_iso_or_equiv
_atom_site_adp_type
_atom_site_occupancy
_atom_site_site_symmetry_order
_atom_site_calc_flag
_atom_site_refinement_flags_posn
_atom_site_refinement_flags_adp
_atom_site_refinement_flags_occupancy
C1A C 0.23669(5) 0.95629(17) 0.43753(7) 0.0467(5) Uani 1 1 d . . .
C2A C 0.25704(6) 1.0023(2) 0.48430(8) 0.0597(6) Uani 1 1 d . . .
H1A H 0.247756 1.009789 0.504057 0.072 Uiso 1 1 calc R U .
C3A C 0.29682(6) 1.0114(2) 0.46071(9) 0.0623(6) Uani 1 1 d . . .
C4A C 0.32812(7) 1.0282(3) 0.45769(11) 0.0807(8) Uani 1 1 d . . .
H4A H 0.350786 1.061851 0.483783 0.097 Uiso 1 1 calc R U .
C5A C 0.32461(8) 0.9941(3) 0.41555(13) 0.0925(9) Uani 1 1 d . . .
H5A H 0.345299 1.003841 0.412939 0.111 Uiso 1 1 calc R U .
C6A C 0.29048(8) 0.9446(3) 0.37599(11) 0.0886(8) Uani 1 1 d . . .
H6A H 0.288728 0.922389 0.347428 0.106 Uiso 1 1 calc R U .
C7A C 0.25958(7) 0.9285(2) 0.37888(9) 0.0683(6) Uani 1 1 d . . .
H7A H 0.236965 0.895924 0.352297 0.082 Uiso 1 1 calc R U .
C8A C 0.26208(5) 0.96076(18) 0.42153(8) 0.0517(5) Uani 1 1 d . . .
C9A C 0.19538(5) 0.91102(17) 0.40974(7) 0.0434(4) Uani 1 1 d . . .
C10A C 0.16898(5) 0.99250(17) 0.36509(7) 0.0462(5) Uani 1 1 d . . .
C11A C 0.18005(6) 1.0848(2) 0.34809(8) 0.0619(6) Uani 1 1 d . . .
H11A H 0.205203 1.110155 0.362468 0.074 Uiso 1 1 calc R U .
C12A C 0.11672(6) 1.0767(2) 0.29593(8) 0.0603(6) Uani 1 1 d . . .
C13A C 0.07868(7) 1.0936(3) 0.25708(9) 0.0773(7) Uani 1 1 d . . .
H13A H 0.072052 1.151484 0.232668 0.093 Uiso 1 1 calc R U .
C14A C 0.05146(7) 1.0230(3) 0.25586(10) 0.0805(8) Uani 1 1 d . . .
H14A H 0.025922 1.032652 0.230224 0.097 Uiso 1 1 calc R U .
C15A C 0.06135(6) 0.9374(3) 0.29222(10) 0.0745(7) Uani 1 1 d . . .
H15A H 0.042212 0.891249 0.290850 0.089 Uiso 1 1 calc R U .
C16A C 0.09896(6) 0.9185(2) 0.33059(8) 0.0582(5) Uani 1 1 d . . .
H16A H 0.104997 0.860788 0.354842 0.070 Uiso 1 1 calc R U .
C17A C 0.12779(5) 0.98683(18) 0.33263(7) 0.0486(5) Uani 1 1 d . . .
C18A C 0.18218(5) 0.91293(18) 0.44519(7) 0.0467(5) Uani 1 1 d . . .
C19A C 0.17034(7) 1.0230(2) 0.45363(9) 0.0659(6) Uani 1 1 d . . .
H19A H 0.168784 1.093198 0.436415 0.079 Uiso 1 1 calc R U .
C20A C 0.16076(8) 1.0288(3) 0.48775(10) 0.0807(8) Uani 1 1 d . . .
H20A H 0.152986 1.103231 0.493392 0.097 Uiso 1 1 calc R U .
C21A C 0.16263(7) 0.9265(3) 0.51306(9) 0.0753(7) Uani 1 1 d . . .
H21A H 0.155813 0.931022 0.535504 0.090 Uiso 1 1 calc R U .
C22A C 0.17455(6) 0.8175(2) 0.50535(8) 0.0640(6) Uani 1 1 d . . .
H22A H 0.176155 0.747903 0.522894 0.077 Uiso 1 1 calc R U .
C23A C 0.18425(5) 0.8102(2) 0.47150(8) 0.0534(5) Uani 1 1 d . . .
H23A H 0.192237 0.735520 0.466393 0.064 Uiso 1 1 calc R U .
C24A C 0.19378(5) 0.78085(17) 0.39241(7) 0.0428(4) Uani 1 1 d . . .
C25A C 0.21957(5) 0.69421(17) 0.40117(7) 0.0473(5) Uani 1 1 d . . .
H25A H 0.246025 0.701823 0.421682 0.057 Uiso 1 1 calc R U .
C26A C 0.19872(5) 0.58781(18) 0.37301(8) 0.0489(5) Uani 1 1 d . . .
C27A C 0.16095(5) 0.61890(17) 0.34780(7) 0.0468(5) Uani 1 1 d . . .
C28A C 0.21438(6) 0.46601(19) 0.37276(9) 0.0580(6) Uani 1 1 d . . .
C29A C 0.24885(6) 0.4595(2) 0.37209(8) 0.0551(5) Uani 1 1 d . . .
C30A C 0.25986(7) 0.5558(2) 0.35520(9) 0.0683(6) Uani 1 1 d . . .
H30A H 0.246356 0.629495 0.346258 0.082 Uiso 1 1 calc R U .
C31A C 0.29038(8) 0.5440(3) 0.35151(11) 0.0862(8) Uani 1 1 d . . .
H31A H 0.297213 0.608943 0.339503 0.103 Uiso 1 1 calc R U .
C32A C 0.31099(8) 0.4367(3) 0.36542(12) 0.0908(9) Uani 1 1 d . . .
H32A H 0.331725 0.429087 0.362780 0.109 Uiso 1 1 calc R U .
C33A C 0.30117(8) 0.3413(3) 0.38308(11) 0.0830(8) Uani 1 1 d . . .
H33A H 0.315612 0.269425 0.393099 0.100 Uiso 1 1 calc R U .
C34A C 0.27003(7) 0.3501(2) 0.38625(9) 0.0702(7) Uani 1 1 d . . .
H34A H 0.263131 0.283932 0.397699 0.084 Uiso 1 1 calc R U .
C35A C 0.12475(5) 0.56025(18) 0.31064(7) 0.0487(5) Uani 1 1 d . . .
C36A C 0.12197(7) 0.4815(2) 0.27559(9) 0.0661(6) Uani 1 1 d . . .
H36A H 0.143450 0.465240 0.275239 0.079 Uiso 1 1 calc R U .
C37A C 0.08748(8) 0.4271(3) 0.24121(9) 0.0784(7) Uani 1 1 d . . .
H37A H 0.085893 0.374168 0.217875 0.094 Uiso 1 1 calc R U .
C38A C 0.05575(7) 0.4502(3) 0.24111(9) 0.0766(7) Uani 1 1 d . . .
H38A H 0.032793 0.411059 0.218528 0.092 Uiso 1 1 calc R U .
C39A C 0.05775(7) 0.5302(3) 0.27394(10) 0.0754(7) Uani 1 1 d . . .
H39A H 0.035886 0.548238 0.273190 0.090 Uiso 1 1 calc R U .
C40A C 0.09200(6) 0.5854(2) 0.30858(9) 0.0628(6) Uani 1 1 d . . .
H40A H 0.092940 0.640518 0.330899 0.075 Uiso 1 1 calc R U .
O1A O 0.15771(3) 0.73563(11) 0.35969(5) 0.0460(3) Uani 1 1 d . . .
O2A O 0.19833(5) 0.37234(15) 0.37193(9) 0.0921(6) Uani 1 1 d . . .
N1A N 0.29274(6) 1.0356(2) 0.49791(8) 0.0724(6) Uani 1 1 d . . .
H1N H 0.3093(8) 1.069(3) 0.5246(11) 0.087(9) Uiso 1 1 d . . .
N2A N 0.14895(6) 1.1357(2) 0.30666(8) 0.0726(6) Uani 1 1 d . . .
H2N H 0.1532(9) 1.186(3) 0.2907(12) 0.107(11) Uiso 1 1 d . . .
C1B C 0.42144(5) 1.21010(17) 0.35281(7) 0.0423(4) Uani 1 1 d . . .
C2B C 0.43531(6) 1.26659(19) 0.32900(8) 0.0542(5) Uani 1 1 d . . .
H1B H 0.461112 1.275230 0.341359 0.065 Uiso 1 1 calc R U .
C3B C 0.37191(6) 1.28219(18) 0.27822(7) 0.0487(5) Uani 1 1 d . . .
C4B C 0.33465(6) 1.3062(2) 0.23923(8) 0.0596(6) Uani 1 1 d . . .
H4B H 0.329568 1.345295 0.210946 0.072 Uiso 1 1 calc R U .
C5B C 0.30579(7) 1.2709(2) 0.24366(8) 0.0633(6) Uani 1 1 d . . .
H5B H 0.280617 1.287226 0.218152 0.076 Uiso 1 1 calc R U .
C6B C 0.31321(6) 1.2108(2) 0.28567(8) 0.0608(6) Uani 1 1 d . . .
H6B H 0.292941 1.187834 0.287765 0.073 Uiso 1 1 calc R U .
C7B C 0.35016(6) 1.18499(19) 0.32418(7) 0.0512(5) Uani 1 1 d . . .
H7B H 0.354778 1.144844 0.352043 0.061 Uiso 1 1 calc R U .
C8B C 0.38051(5) 1.21937(17) 0.32109(7) 0.0429(4) Uani 1 1 d . . .
C9B C 0.44440(5) 1.14475(16) 0.40268(6) 0.0400(4) Uani 1 1 d . . .
C10B C 0.48694(5) 1.17493(18) 0.43117(7) 0.0456(4) Uani 1 1 d . . .
C11B C 0.50681(6) 1.2375(2) 0.47466(8) 0.0566(5) Uani 1 1 d . . .
H11B H 0.496179 1.268629 0.490847 0.068 Uiso 1 1 calc R U .
C12B C 0.54985(6) 1.1927(2) 0.45835(10) 0.0651(6) Uani 1 1 d . . .
C13B C 0.58280(7) 1.1805(3) 0.45903(14) 0.0910(9) Uani 1 1 d . . .
H13B H 0.605977 1.212027 0.484879 0.109 Uiso 1 1 calc R U .
C14B C 0.58039(8) 1.1211(3) 0.42091(15) 0.0984(10) Uani 1 1 d . . .
H14B H 0.602163 1.112618 0.420568 0.118 Uiso 1 1 calc R U .
C15B C 0.54559(8) 1.0724(3) 0.38215(12) 0.0891(9) Uani 1 1 d . . .
H15B H 0.544692 1.031633 0.356610 0.107 Uiso 1 1 calc R U .
C16B C 0.51268(7) 1.0838(2) 0.38120(9) 0.0649(6) Uani 1 1 d . . .
H16B H 0.489722 1.051240 0.355286 0.078 Uiso 1 1 calc R U .
C17B C 0.51432(5) 1.14507(19) 0.41975(8) 0.0520(5) Uani 1 1 d . . .
C18B C 0.43054(5) 1.18418(17) 0.43540(7) 0.0428(4) Uani 1 1 d . . .
C19B C 0.43222(5) 1.1039(2) 0.46946(7) 0.0502(5) Uani 1 1 d . . .
H19B H 0.439088 1.022253 0.470135 0.060 Uiso 1 1 calc R U .
C20B C 0.42386(6) 1.1436(2) 0.50220(8) 0.0614(6) Uani 1 1 d . . .
H20B H 0.425147 1.088747 0.524835 0.074 Uiso 1 1 calc R U .
C21B C 0.41363(6) 1.2637(3) 0.50167(9) 0.0686(7) Uani 1 1 d . . .
H21B H 0.408136 1.290335 0.523989 0.082 Uiso 1 1 calc R U .
C22B C 0.41154(7) 1.3444(2) 0.46799(9) 0.0709(7) Uani 1 1 d . . .
H22B H 0.404450 1.425661 0.467440 0.085 Uiso 1 1 calc R U .
C23B C 0.41994(6) 1.3052(2) 0.43486(8) 0.0571(5) Uani 1 1 d . . .
H23B H 0.418450 1.360289 0.412174 0.068 Uiso 1 1 calc R U .
C24B C 0.43966(5) 1.00712(17) 0.39400(6) 0.0410(4) Uani 1 1 d . . .
C25B C 0.46364(5) 0.91050(18) 0.41173(7) 0.0470(5) Uani 1 1 d . . .
H25B H 0.490048 0.913374 0.433939 0.056 Uiso 1 1 calc R U .
C26B C 0.44083(6) 0.80232(17) 0.38998(7) 0.0480(5) Uani 1 1 d . . .
C27B C 0.40401(5) 0.84077(17) 0.35947(7) 0.0466(5) Uani 1 1 d . . .
C28B C 0.45602(6) 0.67406(19) 0.40058(8) 0.0575(6) Uani 1 1 d . . .
C29B C 0.48634(6) 0.64146(19) 0.39306(8) 0.0543(5) Uani 1 1 d . . .
C30B C 0.49767(6) 0.7205(2) 0.37053(8) 0.0602(6) Uani 1 1 d . . .
H30B H 0.486274 0.797563 0.360198 0.072 Uiso 1 1 calc R U .
C31B C 0.52561(7) 0.6871(3) 0.36309(10) 0.0758(7) Uani 1 1 d . . .
H31B H 0.532774 0.741103 0.347629 0.091 Uiso 1 1 calc R U .
C32B C 0.54287(8) 0.5736(3) 0.37864(11) 0.0880(9) Uani 1 1 d . . .
H32B H 0.562039 0.551150 0.374272 0.106 Uiso 1 1 calc R U .
C33B C 0.53168(9) 0.4945(3) 0.40044(13) 0.0998(10) Uani 1 1 d . . .
H33B H 0.543174 0.417563 0.410557 0.120 Uiso 1 1 calc R U .
C34B C 0.50372(8) 0.5262(2) 0.40777(11) 0.0807(8) Uani 1 1 d . . .
H34B H 0.496368 0.470654 0.422570 0.097 Uiso 1 1 calc R U .
C35B C 0.36719(6) 0.78397(19) 0.32232(8) 0.0525(5) Uani 1 1 d . . .
C36B C 0.36286(7) 0.6584(2) 0.31483(11) 0.0761(7) Uani 1 1 d . . .
H36B H 0.383465 0.606505 0.334670 0.091 Uiso 1 1 calc R U .
C37B C 0.32801(9) 0.6093(3) 0.27793(12) 0.0916(9) Uani 1 1 d . . .
H37B H 0.325498 0.524607 0.273248 0.110 Uiso 1 1 calc R U .
C38B C 0.29724(8) 0.6837(3) 0.24829(11) 0.0833(8) Uani 1 1 d . . .
H38B H 0.274004 0.649744 0.223565 0.100 Uiso 1 1 calc R U .
C39B C 0.30084(7) 0.8068(3) 0.25518(10) 0.0813(8) Uani 1 1 d . . .
H39B H 0.279969 0.857712 0.235230 0.098 Uiso 1 1 calc R U .
C40B C 0.33552(6) 0.8575(2) 0.29187(9) 0.0694(7) Uani 1 1 d . . .
H40B H 0.337614 0.942399 0.296166 0.083 Uiso 1 1 calc R U .
O1B O 0.40301(3) 0.96623(12) 0.36169(5) 0.0456(3) Uani 1 1 d . . .
O2B O 0.44341(5) 0.59900(15) 0.41580(7) 0.0853(5) Uani 1 1 d . . .
N1B N 0.40581(6) 1.30906(19) 0.28412(7) 0.0610(5) Uani 1 1 d . . .
H3N H 0.4085(8) 1.348(3) 0.2645(10) 0.088(9) Uiso 1 1 d . . .
N2B N 0.54428(6) 1.2483(2) 0.49109(9) 0.0719(6) Uani 1 1 d . . .
H4N H 0.5622(9) 1.287(3) 0.5183(11) 0.099(10) Uiso 1 1 d . . .
C41A C 0.11701(8) 0.3068(3) 0.38427(12) 0.0931(9) Uani 1 1 d . . .
H41A H 0.106693 0.314244 0.403828 0.140 Uiso 1 1 calc R U .
H41B H 0.117021 0.221857 0.376276 0.140 Uiso 1 1 calc R U .
H41C H 0.101612 0.353401 0.354514 0.140 Uiso 1 1 calc R U .
O3A O 0.15376(6) 0.3510(3) 0.41024(8) 0.1200(9) Uani 1 1 d . . .
H3A H 0.162568 0.344668 0.393530 0.180 Uiso 1 1 calc R U .
C41B C 0.3659(5) 0.7488(17) 0.4170(6) 0.104(5) Uani 0.210(4) 1 d . . P
H41D H 0.355179 0.756487 0.436163 0.155 Uiso 0.210(4) 1 calc R U P
H41E H 0.345596 0.741503 0.382861 0.155 Uiso 0.210(4) 1 calc R U P
H41F H 0.380953 0.820228 0.421836 0.155 Uiso 0.210(4) 1 calc R U P
O3B O 0.3876(2) 0.6504(8) 0.4311(3) 0.062(3) Uani 0.210(4) 1 d . . P
H3B H 0.388898 0.626106 0.408413 0.093 Uiso 0.210(4) 1 calc R U P

loop_
_atom_site_aniso_label
_atom_site_aniso_U_11
_atom_site_aniso_U_22
_atom_site_aniso_U_33
_atom_site_aniso_U_23
_atom_site_aniso_U_13
_atom_site_aniso_U_12
C1A 0.0405(10) 0.0410(10) 0.0439(11) -0.0045(8) 0.0146(9) -0.0009(8)
C2A 0.0483(12) 0.0604(13) 0.0502(12) -0.0087(10) 0.0151(10) -0.0069(10)
C3A 0.0454(12) 0.0526(13) 0.0630(14) 0.0048(11) 0.0145(11) -0.0064(9)
C4A 0.0432(13) 0.0863(19) 0.087(2) 0.0121(15) 0.0204(13) -0.0173(12)
C5A 0.0598(16) 0.112(2) 0.105(2) 0.0129(19) 0.0463(17) -0.0131(15)
C6A 0.0726(18) 0.116(2) 0.0841(19) -0.0026(17) 0.0479(16) -0.0132(16)
C7A 0.0507(13) 0.0843(17) 0.0643(15) -0.0093(13) 0.0286(12) -0.0117(12)
C8A 0.0400(10) 0.0466(11) 0.0534(12) -0.0006(9) 0.0169(9) -0.0026(8)
C9A 0.0373(9) 0.0399(10) 0.0426(10) -0.0076(8) 0.0159(8) 0.0004(8)
C10A 0.0433(10) 0.0395(10) 0.0442(10) -0.0069(8) 0.0173(9) 0.0027(8)
C11A 0.0495(12) 0.0496(12) 0.0641(14) 0.0024(11) 0.0179(11) 0.0012(10)
C12A 0.0581(13) 0.0502(12) 0.0528(13) -0.0021(10) 0.0189(11) 0.0087(10)
C13A 0.0671(16) 0.0728(17) 0.0560(14) 0.0061(12) 0.0124(12) 0.0209(13)
C14A 0.0480(14) 0.0824(18) 0.0697(17) -0.0073(14) 0.0077(12) 0.0170(13)
C15A 0.0428(12) 0.0784(17) 0.0860(18) -0.0114(15) 0.0261(12) 0.0101(12)
C16A 0.0434(11) 0.0595(13) 0.0642(13) -0.0049(11) 0.0255(10) 0.0088(10)
C17A 0.0432(10) 0.0449(11) 0.0443(11) -0.0073(9) 0.0164(9) 0.0072(8)
C18A 0.0358(9) 0.0490(11) 0.0419(10) -0.0079(9) 0.0136(8) 0.0022(8)
C19A 0.0705(15) 0.0607(14) 0.0587(14) -0.0044(11) 0.0314(12) 0.0150(11)
C20A 0.0826(18) 0.088(2) 0.0712(17) -0.0132(15) 0.0427(15) 0.0233(15)
C21A 0.0599(14) 0.106(2) 0.0595(15) -0.0072(15) 0.0333(13) 0.0066(14)
C22A 0.0467(12) 0.0830(17) 0.0580(14) 0.0026(12) 0.0268(11) -0.0026(11)
C23A 0.0399(10) 0.0570(13) 0.0567(12) -0.0044(10) 0.0230(10) -0.0008(9)
C24A 0.0336(9) 0.0445(10) 0.0414(10) -0.0060(8) 0.0156(8) -0.0013(8)
C25A 0.0348(9) 0.0448(11) 0.0522(11) -0.0068(9) 0.0180(9) -0.0003(8)
C26A 0.0395(10) 0.0422(10) 0.0597(12) -0.0077(9) 0.0244(9) -0.0005(8)
C27A 0.0418(10) 0.0405(10) 0.0546(12) -0.0091(9) 0.0249(9) -0.0017(8)
C28A 0.0495(12) 0.0426(12) 0.0686(14) -0.0088(10) 0.0248(11) -0.0009(9)
C29A 0.0453(11) 0.0517(12) 0.0573(13) -0.0114(10) 0.0219(10) 0.0089(9)
C30A 0.0715(15) 0.0648(15) 0.0723(16) 0.0059(12) 0.0426(13) 0.0189(12)
C31A 0.092(2) 0.096(2) 0.093(2) 0.0062(16) 0.0655(18) 0.0215(16)
C32A 0.0805(19) 0.102(2) 0.105(2) -0.0083(19) 0.0608(18) 0.0208(17)
C33A 0.0664(16) 0.0796(19) 0.0895(19) -0.0087(15) 0.0354(15) 0.0315(14)
C34A 0.0609(14) 0.0564(14) 0.0778(16) -0.0079(12) 0.0292(13) 0.0127(11)
C35A 0.0450(11) 0.0445(11) 0.0485(11) -0.0059(9) 0.0212(9) -0.0038(8)
C36A 0.0629(14) 0.0699(15) 0.0657(15) -0.0196(12) 0.0361(12) -0.0135(12)
C37A 0.0820(18) 0.0863(19) 0.0572(15) -0.0279(13) 0.0330(14) -0.0245(15)
C38A 0.0589(15) 0.0916(19) 0.0547(14) -0.0144(13) 0.0168(12) -0.0260(13)
C39A 0.0436(12) 0.0954(19) 0.0721(16) -0.0121(15) 0.0232(12) -0.0104(12)
C40A 0.0429(11) 0.0718(15) 0.0627(14) -0.0147(12) 0.0230(10) -0.0036(10)
O1A 0.0335(6) 0.0428(7) 0.0499(8) -0.0099(6) 0.0160(6) 0.0008(5)
O2A 0.0739(11) 0.0457(9) 0.161(2) -0.0095(11) 0.0683(13) -0.0034(8)
N1A 0.0533(12) 0.0766(14) 0.0551(13) -0.0145(11) 0.0105(10) -0.0195(10)
N2A 0.0685(14) 0.0585(12) 0.0703(14) 0.0182(11) 0.0263(11) 0.0044(10)
C1B 0.0432(10) 0.0404(10) 0.0392(10) 0.0015(8) 0.0206(8) -0.0022(8)
C2B 0.0493(11) 0.0549(12) 0.0553(12) 0.0109(10) 0.0273(10) 0.0004(9)
C3B 0.0562(12) 0.0442(11) 0.0407(10) 0.0043(8) 0.0240(10) 0.0043(9)
C4B 0.0643(14) 0.0609(14) 0.0385(11) 0.0058(10) 0.0194(10) 0.0109(11)
C5B 0.0516(13) 0.0656(14) 0.0456(12) 0.0003(11) 0.0107(10) 0.0112(11)
C6B 0.0458(12) 0.0650(14) 0.0623(14) -0.0017(11) 0.0246(11) 0.0026(10)
C7B 0.0476(11) 0.0549(12) 0.0468(11) 0.0045(9) 0.0239(10) 0.0031(9)
C8B 0.0445(10) 0.0404(10) 0.0386(10) -0.0001(8) 0.0201(8) 0.0020(8)
C9B 0.0359(9) 0.0396(10) 0.0384(10) 0.0031(8) 0.0172(8) -0.0018(7)
C10B 0.0400(10) 0.0436(10) 0.0428(10) 0.0053(8) 0.0167(9) -0.0040(8)
C11B 0.0447(11) 0.0556(13) 0.0524(12) -0.0002(10) 0.0166(10) -0.0081(9)
C12B 0.0419(12) 0.0628(14) 0.0756(16) 0.0156(13) 0.0237(11) -0.0054(10)
C13B 0.0468(14) 0.099(2) 0.114(2) 0.0240(19) 0.0367(16) -0.0072(14)
C14B 0.0591(17) 0.127(3) 0.125(3) 0.034(2) 0.0616(19) 0.0089(17)
C15B 0.083(2) 0.108(2) 0.101(2) 0.0183(18) 0.0671(19) 0.0153(17)
C16B 0.0559(13) 0.0740(15) 0.0722(15) 0.0087(12) 0.0403(12) 0.0013(11)
C17B 0.0408(10) 0.0517(12) 0.0586(13) 0.0107(10) 0.0249(10) -0.0013(9)
C18B 0.0351(9) 0.0464(11) 0.0378(10) 0.0001(8) 0.0147(8) -0.0032(8)
C19B 0.0430(10) 0.0570(12) 0.0468(11) 0.0010(9) 0.0230(9) -0.0032(9)
C20B 0.0487(12) 0.0845(17) 0.0507(12) 0.0044(11) 0.0277(11) -0.0025(11)
C21B 0.0541(13) 0.100(2) 0.0504(13) -0.0080(13) 0.0284(11) 0.0053(13)
C22B 0.0703(15) 0.0712(16) 0.0625(15) -0.0101(13) 0.0318(13) 0.0161(12)
C23B 0.0623(13) 0.0544(13) 0.0489(12) 0.0015(10) 0.0276(11) 0.0054(10)
C24B 0.0362(9) 0.0456(10) 0.0355(9) 0.0019(8) 0.0165(8) -0.0044(8)
C25B 0.0409(10) 0.0473(11) 0.0433(10) 0.0066(9) 0.0176(9) -0.0012(8)
C26B 0.0506(11) 0.0410(10) 0.0483(11) 0.0039(9) 0.0251(9) -0.0027(8)
C27B 0.0460(11) 0.0407(11) 0.0513(11) -0.0003(8) 0.0262(10) -0.0057(8)
C28B 0.0580(13) 0.0426(11) 0.0540(13) 0.0042(10) 0.0203(11) -0.0057(10)
C29B 0.0515(12) 0.0441(11) 0.0477(12) -0.0009(9) 0.0158(10) 0.0021(9)
C30B 0.0557(13) 0.0577(13) 0.0537(13) 0.0018(10) 0.0224(11) 0.0075(10)
C31B 0.0715(16) 0.0840(18) 0.0686(16) -0.0083(14) 0.0371(14) 0.0052(14)
C32B 0.0753(18) 0.090(2) 0.092(2) -0.0225(17) 0.0431(17) 0.0123(16)
C33B 0.098(2) 0.0622(18) 0.123(3) -0.0047(18) 0.052(2) 0.0260(16)
C34B 0.0863(19) 0.0476(14) 0.094(2) 0.0042(13) 0.0418(16) 0.0096(12)
C35B 0.0490(11) 0.0517(12) 0.0567(12) -0.0085(10) 0.0296(10) -0.0123(9)
C36B 0.0606(14) 0.0604(15) 0.100(2) -0.0209(14) 0.0408(14) -0.0130(12)
C37B 0.081(2) 0.0745(18) 0.125(3) -0.0491(18) 0.061(2) -0.0325(16)
C38B 0.0601(16) 0.110(2) 0.0806(18) -0.0387(17) 0.0396(15) -0.0340(16)
C39B 0.0538(14) 0.092(2) 0.0716(17) -0.0063(15) 0.0189(13) -0.0154(13)
C40B 0.0519(13) 0.0626(14) 0.0695(15) -0.0017(12) 0.0192(12) -0.0113(11)
O1B 0.0375(7) 0.0421(7) 0.0489(8) 0.0002(6) 0.0191(6) -0.0041(5)
O2B 0.0955(13) 0.0545(10) 0.1104(14) 0.0214(10) 0.0605(12) -0.0006(9)
N1B 0.0646(12) 0.0679(12) 0.0512(11) 0.0200(9) 0.0329(10) 0.0039(9)
N2B 0.0488(11) 0.0726(14) 0.0670(13) -0.0072(11) 0.0157(11) -0.0171(10)
C41A 0.0804(19) 0.083(2) 0.103(2) 0.0075(17) 0.0432(18) -0.0010(15)
O3A 0.0948(15) 0.181(2) 0.0734(13) -0.0412(15) 0.0404(12) -0.0618(16)
C41B 0.097(11) 0.136(15) 0.083(10) -0.004(10) 0.053(9) -0.017(11)
O3B 0.060(5) 0.076(6) 0.047(4) -0.002(4) 0.029(4) -0.009(4)

loop_
_atom_type_symbol
_atom_type_description
_atom_type_scat_dispersion_real
_atom_type_scat_dispersion_imag
_atom_type_scat_source
C C 0.0033 0.0016 'International Tables Vol C Tables 4.2.6.8 and 6.1.1.4'
H H 0.0000 0.0000 'International Tables Vol C Tables 4.2.6.8 and 6.1.1.4'
N N 0.0061 0.0033 'International Tables Vol C Tables 4.2.6.8 and 6.1.1.4'
O O 0.0106 0.0060 'International Tables Vol C Tables 4.2.6.8 and 6.1.1.4'

loop_
_geom_angle_atom_site_label_1
_geom_angle_atom_site_label_2
_geom_angle_atom_site_label_3
_geom_angle
C2A C1A C8A 105.69(18)
C2A C1A C9A 125.28(19)
C8A C1A C9A 129.03(17)
N1A C2A C1A 110.5(2)
N1A C2A H1A 124.8
C1A C2A H1A 124.8
N1A C3A C4A 130.2(2)
N1A C3A C8A 107.8(2)
C4A C3A C8A 122.0(3)
C5A C4A C3A 118.1(2)
C5A C4A H4A 121.0
C3A C4A H4A 121.0
C4A C5A C6A 121.3(3)
C4A C5A H5A 119.4
C6A C5A H5A 119.4
C7A C6A C5A 120.7(3)
C7A C6A H6A 119.7
C5A C6A H6A 119.7
C6A C7A C8A 120.0(2)
C6A C7A H7A 120.0
C8A C7A H7A 120.0
C7A C8A C3A 118.1(2)
C7A C8A C1A 135.23(18)
C3A C8A C1A 106.71(19)
C24A C9A C1A 108.75(15)
C24A C9A C10A 109.02(15)
C1A C9A C10A 111.14(16)
C24A C9A C18A 109.67(16)
C1A C9A C18A 108.56(15)
C10A C9A C18A 109.67(15)
C11A C10A C17A 106.18(18)
C11A C10A C9A 126.13(18)
C17A C10A C9A 127.69(18)
C10A C11A N2A 110.4(2)
C10A C11A H11A 124.8
N2A C11A H11A 124.8
N2A C12A C13A 130.3(2)
N2A C12A C17A 107.48(19)
C13A C12A C17A 122.2(2)
C14A C13A C12A 118.2(2)
C14A C13A H13A 120.9
C12A C13A H13A 120.9
C13A C14A C15A 120.8(2)
C13A C14A H14A 119.6
C15A C14A H14A 119.6
C14A C15A C16A 121.6(3)
C14A C15A H15A 119.2
C16A C15A H15A 119.2
C15A C16A C17A 119.4(2)
C15A C16A H16A 120.3
C17A C16A H16A 120.3
C16A C17A C12A 117.68(19)
C16A C17A C10A 135.7(2)
C12A C17A C10A 106.63(19)
C19A C18A C23A 118.4(2)
C19A C18A C9A 119.03(19)
C23A C18A C9A 122.37(17)
C18A C19A C20A 120.1(2)
C18A C19A H19A 119.9
C20A C19A H19A 119.9
C21A C20A C19A 120.7(2)
C21A C20A H20A 119.7
C19A C20A H20A 119.7
C20A C21A C22A 119.8(2)
C20A C21A H21A 120.1
C22A C21A H21A 120.1
C21A C22A C23A 120.2(2)
C21A C22A H22A 119.9
C23A C22A H22A 119.9
C18A C23A C22A 120.7(2)
C18A C23A H23A 119.6
C22A C23A H23A 119.6
C25A C24A O1A 109.12(16)
C25A C24A C9A 135.67(17)
O1A C24A C9A 115.20(15)
C24A C25A C26A 107.23(16)
C24A C25A H25A 126.4
C26A C25A H25A 126.4
C27A C26A C25A 106.14(16)
C27A C26A C28A 126.24(18)
C25A C26A C28A 127.56(17)
O1A C27A C26A 109.21(16)
O1A C27A C35A 114.87(16)
C26A C27A C35A 135.83(18)
O2A C28A C29A 120.23(19)
O2A C28A C26A 120.3(2)
C29A C28A C26A 119.46(19)
C30A C29A C34A 118.8(2)
C30A C29A C28A 121.85(19)
C34A C29A C28A 119.3(2)
C31A C30A C29A 120.6(2)
C31A C30A H30A 119.7
C29A C30A H30A 119.7
C30A C31A C32A 120.3(3)
C30A C31A H31A 119.8
C32A C31A H31A 119.8
C33A C32A C31A 120.1(3)
C33A C32A H32A 119.9
C31A C32A H32A 119.9
C32A C33A C34A 120.7(2)
C32A C33A H33A 119.7
C34A C33A H33A 119.7
C33A C34A C29A 119.4(3)
C33A C34A H34A 120.3
C29A C34A H34A 120.3
C40A C35A C36A 117.87(19)
C40A C35A C27A 120.45(18)
C36A C35A C27A 121.65(18)
C37A C36A C35A 120.3(2)
C37A C36A H36A 119.9
C35A C36A H36A 119.9
C38A C37A C36A 120.6(2)
C38A C37A H37A 119.7
C36A C37A H37A 119.7
C39A C38A C37A 119.7(2)
C39A C38A H38A 120.2
C37A C38A H38A 120.2
C38A C39A C40A 120.4(2)
C38A C39A H39A 119.8
C40A C39A H39A 119.8
C35A C40A C39A 121.1(2)
C35A C40A H40A 119.5
C39A C40A H40A 119.5
C27A O1A C24A 108.28(14)
C3A N1A C2A 109.3(2)
C3A N1A H1N 125.2(19)
C2A N1A H1N 125.4(19)
C12A N2A C11A 109.3(2)
C12A N2A H2N 133(2)
C11A N2A H2N 117(2)
C2B C1B C8B 106.40(16)
C2B C1B C9B 127.30(17)
C8B C1B C9B 126.27(16)
C1B C2B N1B 110.24(19)
C1B C2B H1B 124.9
N1B C2B H1B 124.9
N1B C3B C4B 130.38(19)
N1B C3B C8B 107.30(17)
C4B C3B C8B 122.3(2)
C5B C4B C3B 117.9(2)
C5B C4B H4B 121.0
C3B C4B H4B 121.0
C4B C5B C6B 121.3(2)
C4B C5B H5B 119.4
C6B C5B H5B 119.4
C7B C6B C5B 121.0(2)
C7B C6B H6B 119.5
C5B C6B H6B 119.5
C6B C7B C8B 119.6(2)
C6B C7B H7B 120.2
C8B C7B H7B 120.2
C7B C8B C3B 117.89(17)
C7B C8B C1B 135.29(18)
C3B C8B C1B 106.79(16)
C24B C9B C10B 108.30(15)
C24B C9B C1B 108.61(15)
C10B C9B C1B 112.26(15)
C24B C9B C18B 110.08(14)
C10B C9B C18B 106.76(15)
C1B C9B C18B 110.78(15)
C11B C10B C17B 105.80(18)
C11B C10B C9B 124.86(19)
C17B C10B C9B 129.34(17)
N2B C11B C10B 110.8(2)
N2B C11B H11B 124.6
C10B C11B H11B 124.6
N2B C12B C13B 130.2(3)
N2B C12B C17B 107.7(2)
C13B C12B C17B 122.1(3)
C14B C13B C12B 118.3(3)
C14B C13B H13B 120.9
C12B C13B H13B 120.9
C13B C14B C15B 121.0(3)
C13B C14B H14B 119.5
C15B C14B H14B 119.5
C16B C15B C14B 121.2(3)
C16B C15B H15B 119.4
C14B C15B H15B 119.4
C15B C16B C17B 119.0(2)
C15B C16B H16B 120.5
C17B C16B H16B 120.5
C16B C17B C12B 118.4(2)
C16B C17B C10B 134.80(19)
C12B C17B C10B 106.8(2)
C23B C18B C19B 118.49(19)
C23B C18B C9B 120.01(17)
C19B C18B C9B 121.15(17)
C20B C19B C18B 120.8(2)
C20B C19B H19B 119.6
C18B C19B H19B 119.6
C21B C20B C19B 120.4(2)
C21B C20B H20B 119.8
C19B C20B H20B 119.8
C20B C21B C22B 119.7(2)
C20B C21B H21B 120.1
C22B C21B H21B 120.1
C21B C22B C23B 120.3(2)
C21B C22B H22B 119.8
C23B C22B H22B 119.8
C22B C23B C18B 120.3(2)
C22B C23B H23B 119.9
C18B C23B H23B 119.9
C25B C24B O1B 109.36(16)
C25B C24B C9B 134.58(17)
O1B C24B C9B 116.04(15)
C24B C25B C26B 107.04(17)
C24B C25B H25B 126.5
C26B C25B H25B 126.5
C27B C26B C25B 106.66(17)
C27B C26B C28B 128.57(18)
C25B C26B C28B 124.76(18)
C26B C27B O1B 108.90(16)
C26B C27B C35B 136.31(19)
O1B C27B C35B 114.41(17)
O2B C28B C29B 121.6(2)
O2B C28B C26B 119.4(2)
C29B C28B C26B 119.02(19)
C30B C29B C34B 118.1(2)
C30B C29B C28B 122.17(19)
C34B C29B C28B 119.7(2)
C31B C30B C29B 121.1(2)
C31B C30B H30B 119.4
C29B C30B H30B 119.4
C32B C31B C30B 119.8(3)
C32B C31B H31B 120.1
C30B C31B H31B 120.1
C33B C32B C31B 119.6(3)
C33B C32B H32B 120.2
C31B C32B H32B 120.2
C32B C33B C34B 121.3(3)
C32B C33B H33B 119.4
C34B C33B H33B 119.4
C33B C34B C29B 120.1(3)
C33B C34B H34B 120.0
C29B C34B H34B 120.0
C36B C35B C40B 117.6(2)
C36B C35B C27B 122.4(2)
C40B C35B C27B 119.97(19)
C35B C36B C37B 120.4(3)
C35B C36B H36B 119.8
C37B C36B H36B 119.8
C38B C37B C36B 121.0(3)
C38B C37B H37B 119.5
C36B C37B H37B 119.5
C39B C38B C37B 119.5(2)
C39B C38B H38B 120.2
C37B C38B H38B 120.2
C38B C39B C40B 120.3(3)
C38B C39B H39B 119.9
C40B C39B H39B 119.9
C39B C40B C35B 121.2(2)
C39B C40B H40B 119.4
C35B C40B H40B 119.4
C27B O1B C24B 108.04(14)
C3B N1B C2B 109.26(18)
C3B N1B H3N 126.0(19)
C2B N1B H3N 124.7(19)
C11B N2B C12B 109.0(2)
C11B N2B H4N 125.9(19)
C12B N2B H4N 125.1(19)
O3A C41A H41A 109.5
O3A C41A H41B 109.5
H41A C41A H41B 109.5
O3A C41A H41C 109.5
H41A C41A H41C 109.5
H41B C41A H41C 109.5
C41A O3A H3A 109.5
O3B C41B H41D 109.5
O3B C41B H41E 109.5
H41D C41B H41E 109.5
O3B C41B H41F 109.5
H41D C41B H41F 109.5
H41E C41B H41F 109.5
C41B O3B H3B 109.5

loop_
_geom_bond_atom_site_label_1
_geom_bond_atom_site_label_2
_geom_bond_distance
C1A C2A 1.367(3)
C1A C8A 1.434(3)
C1A C9A 1.528(3)
C2A N1A 1.359(3)
C2A H1A 0.9300
C3A N1A 1.350(3)
C3A C4A 1.391(3)
C3A C8A 1.412(3)
C4A C5A 1.357(4)
C4A H4A 0.9300
C5A C6A 1.398(4)
C5A H5A 0.9300
C6A C7A 1.371(3)
C6A H6A 0.9300
C7A C8A 1.389(3)
C7A H7A 0.9300
C9A C24A 1.512(3)
C9A C10A 1.531(3)
C9A C18A 1.546(3)
C10A C11A 1.352(3)
C10A C17A 1.445(3)
C11A N2A 1.371(3)
C11A H11A 0.9300
C12A N2A 1.360(3)
C12A C13A 1.394(3)
C12A C17A 1.412(3)
C13A C14A 1.363(4)
C13A H13A 0.9300
C14A C15A 1.381(4)
C14A H14A 0.9300
C15A C16A 1.382(3)
C15A H15A 0.9300
C16A C17A 1.395(3)
C16A H16A 0.9300
C18A C19A 1.383(3)
C18A C23A 1.384(3)
C19A C20A 1.389(3)
C19A H19A 0.9300
C20A C21A 1.363(4)
C20A H20A 0.9300
C21A C22A 1.365(4)
C21A H21A 0.9300
C22A C23A 1.385(3)
C22A H22A 0.9300
C23A H23A 0.9300
C24A C25A 1.343(3)
C24A O1A 1.372(2)
C25A C26A 1.434(3)
C25A H25A 0.9300
C26A C27A 1.365(3)
C26A C28A 1.482(3)
C27A O1A 1.357(2)
C27A C35A 1.463(3)
C28A O2A 1.215(3)
C28A C29A 1.469(3)
C29A C30A 1.381(3)
C29A C34A 1.402(3)
C30A C31A 1.366(3)
C30A H30A 0.9300
C31A C32A 1.371(4)
C31A H31A 0.9300
C32A C33A 1.361(4)
C32A H32A 0.9300
C33A C34A 1.379(4)
C33A H33A 0.9300
C34A H34A 0.9300
C35A C40A 1.373(3)
C35A C36A 1.385(3)
C36A C37A 1.379(3)
C36A H36A 0.9300
C37A C38A 1.361(4)
C37A H37A 0.9300
C38A C39A 1.350(4)
C38A H38A 0.9300
C39A C40A 1.379(3)
C39A H39A 0.9300
C40A H40A 0.9300
N1A H1N 0.84(3)
N2A H2N 0.85(3)
C1B C2B 1.358(3)
C1B C8B 1.437(3)
C1B C9B 1.532(2)
C2B N1B 1.370(3)
C2B H1B 0.9300
C3B N1B 1.364(3)
C3B C4B 1.387(3)
C3B C8B 1.416(3)
C4B C5B 1.360(3)
C4B H4B 0.9300
C5B C6B 1.394(3)
C5B H5B 0.9300
C6B C7B 1.379(3)
C6B H6B 0.9300
C7B C8B 1.391(3)
C7B H7B 0.9300
C9B C24B 1.515(3)
C9B C10B 1.525(2)
C9B C18B 1.544(3)
C10B C11B 1.365(3)
C10B C17B 1.437(3)
C11B N2B 1.360(3)
C11B H11B 0.9300
C12B N2B 1.363(3)
C12B C13B 1.385(4)
C12B C17B 1.412(3)
C13B C14B 1.360(5)
C13B H13B 0.9300
C14B C15B 1.401(5)
C14B H14B 0.9300
C15B C16B 1.377(3)
C15B H15B 0.9300
C16B C17B 1.397(3)
C16B H16B 0.9300
C18B C23B 1.386(3)
C18B C19B 1.388(3)
C19B C20B 1.375(3)
C19B H19B 0.9300
C20B C21B 1.372(3)
C20B H20B 0.9300
C21B C22B 1.374(4)
C21B H21B 0.9300
C22B C23B 1.386(3)
C22B H22B 0.9300
C23B H23B 0.9300
C24B C25B 1.344(3)
C24B O1B 1.370(2)
C25B C26B 1.432(3)
C25B H25B 0.9300
C26B C27B 1.360(3)
C26B C28B 1.492(3)
C27B O1B 1.368(2)
C27B C35B 1.470(3)
C28B O2B 1.223(3)
C28B C29B 1.476(3)
C29B C30B 1.382(3)
C29B C34B 1.395(3)
C30B C31B 1.380(3)
C30B H30B 0.9300
C31B C32B 1.377(4)
C31B H31B 0.9300
C32B C33B 1.361(4)
C32B H32B 0.9300
C33B C34B 1.374(4)
C33B H33B 0.9300
C34B H34B 0.9300
C35B C36B 1.380(3)
C35B C40B 1.389(3)
C36B C37B 1.386(4)
C36B H36B 0.9300
C37B C38B 1.368(4)
C37B H37B 0.9300
C38B C39B 1.352(4)
C38B H38B 0.9300
C39B C40B 1.387(3)
C39B H39B 0.9300
C40B H40B 0.9300
N1B H3N 0.83(3)
N2B H4N 0.89(3)
C41A O3A 1.372(3)
C41A H41A 0.9600
C41A H41B 0.9600
C41A H41C 0.9600
O3A H3A 0.8200
C41B O3B 1.312(18)
C41B H41D 0.9600
C41B H41E 0.9600
C41B H41F 0.9600
O3B H3B 0.8200

loop_
_geom_hbond_atom_site_label_D
_geom_hbond_atom_site_label_H
_geom_hbond_atom_site_label_A
_geom_hbond_distance_DH
_geom_hbond_distance_HA
_geom_hbond_distance_DA
_geom_hbond_angle_DHA
_geom_hbond_site_symmetry_A
_geom_hbond_publ_flag
N1A H1N O3A 0.84(3) 2.00(3) 2.843(3) 176(3) 7_566 yes
N2B H4N O2B 0.89(3) 2.62(3) 3.254(3) 129(2) 5_676 yes
N2B H4N O3B 0.89(3) 1.94(3) 2.790(8) 159(3) 5_676 yes
O3A H3A O2A 0.82 2.02 2.797(3) 158.7 . yes
O3B H3B O2B 0.82 2.19 2.728(8) 122.9 . yes

loop_
_geom_torsion_atom_site_label_1
_geom_torsion_atom_site_label_2
_geom_torsion_atom_site_label_3
_geom_torsion_atom_site_label_4
_geom_torsion
C8A C1A C2A N1A 0.6(2)
C9A C1A C2A N1A -179.27(19)
N1A C3A C4A C5A 179.1(3)
C8A C3A C4A C5A -0.1(4)
C3A C4A C5A C6A 0.6(5)
C4A C5A C6A C7A -0.4(5)
C5A C6A C7A C8A -0.4(4)
C6A C7A C8A C3A 0.9(4)
C6A C7A C8A C1A -179.4(3)
N1A C3A C8A C7A 180.0(2)
C4A C3A C8A C7A -0.6(3)
N1A C3A C8A C1A 0.2(2)
C4A C3A C8A C1A 179.6(2)
C2A C1A C8A C7A 179.8(3)
C9A C1A C8A C7A -0.4(4)
C2A C1A C8A C3A -0.5(2)
C9A C1A C8A C3A 179.39(19)
C2A C1A C9A C24A -125.3(2)
C8A C1A C9A C24A 54.9(3)
C2A C1A C9A C10A 114.7(2)
C8A C1A C9A C10A -65.1(2)
C2A C1A C9A C18A -6.0(3)
C8A C1A C9A C18A 174.15(19)
C24A C9A C10A C11A -113.1(2)
C1A C9A C10A C11A 6.7(3)
C18A C9A C10A C11A 126.8(2)
C24A C9A C10A C17A 66.5(2)
C1A C9A C10A C17A -173.65(18)
C18A C9A C10A C17A -53.6(2)
C17A C10A C11A N2A -1.4(3)
C9A C10A C11A N2A 178.28(19)
N2A C12A C13A C14A -178.2(3)
C17A C12A C13A C14A 2.2(4)
C12A C13A C14A C15A 0.2(4)
C13A C14A C15A C16A -1.0(4)
C14A C15A C16A C17A -0.5(4)
C15A C16A C17A C12A 2.6(3)
C15A C16A C17A C10A -178.9(2)
N2A C12A C17A C16A 176.7(2)
C13A C12A C17A C16A -3.6(3)
N2A C12A C17A C10A -2.2(2)
C13A C12A C17A C10A 177.6(2)
C11A C10A C17A C16A -176.4(2)
C9A C10A C17A C16A 3.9(4)
C11A C10A C17A C12A 2.2(2)
C9A C10A C17A C12A -177.50(18)
C24A C9A C18A C19A -160.52(17)
C1A C9A C18A C19A 80.8(2)
C10A C9A C18A C19A -40.8(2)
C24A C9A C18A C23A 24.0(2)
C1A C9A C18A C23A -94.7(2)
C10A C9A C18A C23A 143.74(18)
C23A C18A C19A C20A -0.1(3)
C9A C18A C19A C20A -175.7(2)
C18A C19A C20A C21A -0.4(4)
C19A C20A C21A C22A 0.9(4)
C20A C21A C22A C23A -0.8(4)
C19A C18A C23A C22A 0.2(3)
C9A C18A C23A C22A 175.68(18)
C21A C22A C23A C18A 0.3(3)
C1A C9A C24A C25A 11.1(3)
C10A C9A C24A C25A 132.4(2)
C18A C9A C24A C25A -107.5(3)
C1A C9A C24A O1A -169.12(15)
C10A C9A C24A O1A -47.8(2)
C18A C9A C24A O1A 72.3(2)
O1A C24A C25A C26A -0.8(2)
C9A C24A C25A C26A 179.0(2)
C24A C25A C26A C27A 1.3(2)
C24A C25A C26A C28A -175.9(2)
C25A C26A C27A O1A -1.3(2)
C28A C26A C27A O1A 176.0(2)
C25A C26A C27A C35A 175.1(2)
C28A C26A C27A C35A -7.6(4)
C27A C26A C28A O2A -37.7(4)
C25A C26A C28A O2A 139.0(2)
C27A C26A C28A C29A 140.6(2)
C25A C26A C28A C29A -42.8(3)
O2A C28A C29A C30A 155.8(2)
C26A C28A C29A C30A -22.4(3)
O2A C28A C29A C34A -20.4(3)
C26A C28A C29A C34A 161.3(2)
C34A C29A C30A C31A 1.2(4)
C28A C29A C30A C31A -175.1(2)
C29A C30A C31A C32A -1.2(4)
C30A C31A C32A C33A -0.1(5)
C31A C32A C33A C34A 1.4(5)
C32A C33A C34A C29A -1.4(4)
C30A C29A C34A C33A 0.1(3)
C28A C29A C34A C33A 176.4(2)
O1A C27A C35A C40A -34.3(3)
C26A C27A C35A C40A 149.5(3)
O1A C27A C35A C36A 143.5(2)
C26A C27A C35A C36A -32.7(4)
C40A C35A C36A C37A -2.5(4)
C27A C35A C36A C37A 179.6(2)
C35A C36A C37A C38A 0.2(4)
C36A C37A C38A C39A 2.2(4)
C37A C38A C39A C40A -2.2(4)
C36A C35A C40A C39A 2.5(4)
C27A C35A C40A C39A -179.6(2)
C38A C39A C40A C35A -0.2(4)
C26A C27A O1A C24A 0.8(2)
C35A C27A O1A C24A -176.42(17)
C25A C24A O1A C27A 0.0(2)
C9A C24A O1A C27A -179.81(16)
C4A C3A N1A C2A -179.1(2)
C8A C3A N1A C2A 0.2(3)
C1A C2A N1A C3A -0.5(3)
C13A C12A N2A C11A -178.3(2)
C17A C12A N2A C11A 1.3(3)
C10A C11A N2A C12A 0.1(3)
C8B C1B C2B N1B -0.9(2)
C9B C1B C2B N1B 176.94(18)
N1B C3B C4B C5B -178.6(2)
C8B C3B C4B C5B 2.1(3)
C3B C4B C5B C6B -0.9(3)
C4B C5B C6B C7B -0.1(4)
C5B C6B C7B C8B 0.0(3)
C6B C7B C8B C3B 1.1(3)
C6B C7B C8B C1B 179.0(2)
N1B C3B C8B C7B 178.33(18)
C4B C3B C8B C7B -2.2(3)
N1B C3B C8B C1B -0.1(2)
C4B C3B C8B C1B 179.36(18)
C2B C1B C8B C7B -177.4(2)
C9B C1B C8B C7B 4.7(3)
C2B C1B C8B C3B 0.6(2)
C9B C1B C8B C3B -177.26(17)
C2B C1B C9B C24B -105.3(2)
C8B C1B C9B C24B 72.1(2)
C2B C1B C9B C10B 14.4(3)
C8B C1B C9B C10B -168.15(17)
C2B C1B C9B C18B 133.7(2)
C8B C1B C9B C18B -48.9(2)
C24B C9B C10B C11B -125.2(2)
C1B C9B C10B C11B 114.9(2)
C18B C9B C10B C11B -6.7(2)
C24B C9B C10B C17B 54.1(2)
C1B C9B C10B C17B -65.8(2)
C18B C9B C10B C17B 172.65(19)
C17B C10B C11B N2B -0.2(2)
C9B C10B C11B N2B 179.20(18)
N2B C12B C13B C14B -179.2(3)
C17B C12B C13B C14B 0.4(4)
C12B C13B C14B C15B -0.6(5)
C13B C14B C15B C16B 0.5(5)
C14B C15B C16B C17B -0.1(4)
C15B C16B C17B C12B -0.1(3)
C15B C16B C17B C10B 179.6(2)
N2B C12B C17B C16B 179.7(2)
C13B C12B C17B C16B 0.0(3)
N2B C12B C17B C10B -0.1(2)
C13B C12B C17B C10B -179.8(2)
C11B C10B C17B C16B -179.5(2)
C9B C10B C17B C16B 1.0(4)
C11B C10B C17B C12B 0.2(2)
C9B C10B C17B C12B -179.19(18)
C24B C9B C18B C23B -158.17(17)
C10B C9B C18B C23B 84.5(2)
C1B C9B C18B C23B -38.0(2)
C24B C9B C18B C19B 28.7(2)
C10B C9B C18B C19B -88.6(2)
C1B C9B C18B C19B 148.84(17)
C23B C18B C19B C20B -0.5(3)
C9B C18B C19B C20B 172.72(17)
C18B C19B C20B C21B 0.1(3)
C19B C20B C21B C22B 0.4(3)
C20B C21B C22B C23B -0.4(4)
C21B C22B C23B C18B 0.0(3)
C19B C18B C23B C22B 0.5(3)
C9B C18B C23B C22B -172.84(19)
C10B C9B C24B C25B 12.4(3)
C1B C9B C24B C25B 134.6(2)
C18B C9B C24B C25B -104.0(2)
C10B C9B C24B O1B -169.13(15)
C1B C9B C24B O1B -47.0(2)
C18B C9B C24B O1B 74.49(19)
O1B C24B C25B C26B -0.9(2)
C9B C24B C25B C26B 177.7(2)
C24B C25B C26B C27B 0.8(2)
C24B C25B C26B C28B -178.5(2)
C25B C26B C27B O1B -0.5(2)
C28B C26B C27B O1B 178.8(2)
C25B C26B C27B C35B 171.6(2)
C28B C26B C27B C35B -9.1(4)
C27B C26B C28B O2B -56.2(3)
C25B C26B C28B O2B 123.0(2)
C27B C26B C28B C29B 124.6(2)
C25B C26B C28B C29B -56.2(3)
O2B C28B C29B C30B 172.2(2)
C26B C28B C29B C30B -8.7(3)
O2B C28B C29B C34B -6.0(3)
C26B C28B C29B C34B 173.1(2)
C34B C29B C30B C31B -0.5(3)
C28B C29B C30B C31B -178.8(2)
C29B C30B C31B C32B -0.5(4)
C30B C31B C32B C33B 1.2(4)
C31B C32B C33B C34B -0.7(5)
C32B C33B C34B C29B -0.4(5)
C30B C29B C34B C33B 1.0(4)
C28B C29B C34B C33B 179.3(2)
C26B C27B C35B C36B 8.0(4)
O1B C27B C35B C36B 179.8(2)
C26B C27B C35B C40B -169.3(2)
O1B C27B C35B C40B 2.5(3)
C40B C35B C36B C37B 0.3(4)
C27B C35B C36B C37B -177.1(2)
C35B C36B C37B C38B -0.1(4)
C36B C37B C38B C39B -0.2(5)
C37B C38B C39B C40B 0.3(4)
C38B C39B C40B C35B -0.1(4)
C36B C35B C40B C39B -0.2(4)
C27B C35B C40B C39B 177.3(2)
C26B C27B O1B C24B 0.0(2)
C35B C27B O1B C24B -174.02(16)
C25B C24B O1B C27B 0.6(2)
C9B C24B O1B C27B -178.29(15)
C4B C3B N1B C2B -179.9(2)
C8B C3B N1B C2B -0.4(2)
C1B C2B N1B C3B 0.9(3)
C10B C11B N2B C12B 0.2(3)
C13B C12B N2B C11B 179.7(3)
C17B C12B N2B C11B 0.0(3)
